data_2201680
loop_
_publ_author_name
'Hans, Karm'
'Parvez, Masood'
'Ahmad, Fiaz'
'Ali, Saqib'
'Mazhar, Muhammad'
'Munir, Arshad'

_publ_section_title Di-<i>n</i>-butylbis(2',4'-difluoro-4-hydroxybiphenyl-3-carboxylato-<i>O,O</i>')tin(IV)
_journal_issue 8
_journal_name_full 'Acta Crystallographica Section E'
_journal_page_first m441
_journal_page_last m443
_journal_paper_doi 10.1107/S1600536802012655
_journal_volume 58
_journal_year 2002
_chemical_formula_iupac '[Sn (C4 H9)2 (C13 H7 F2 O3)2]'
_chemical_formula_moiety 'C34 H32 F4 O6 Sn'
_chemical_formula_sum 'C34 H32 F4 O6 Sn'
_chemical_formula_weight 731.29
_chemical_name_common
;
Di-n-butylbis(2',4'-difluoro-4-hydroxybiphenyl-3-carboxylato-O,O')tin(IV)
;
_chemical_name_systematic
;
Di-n-butylbis(2',4'-difluoro-4-hydroxybiphenyl-3-carboxylato-O,O')tin(IV)
;
_space_group_IT_number 14
_symmetry_cell_setting monoclinic
_symmetry_space_group_name_Hall '-P 2ybc'
_symmetry_space_group_name_H-M 'P 1 21/c 1'
_atom_sites_solution_hydrogens geom
_atom_sites_solution_primary direct
_atom_sites_solution_secondary difmap
_cell_angle_alpha 90.00
_cell_angle_beta 98.0917(6)
_cell_angle_gamma 90.00
_cell_formula_units_Z 4
_cell_length_a 10.36760(10)
_cell_length_b 9.22780(10)
_cell_length_c 33.3643(5)
_cell_measurement_reflns_used 12703
_cell_measurement_temperature 170(2)
_cell_measurement_theta_max 27.4
_cell_measurement_theta_min 1.0
_cell_volume 3160.19(7)
_computing_cell_refinement 'HKL DENZO (Otwinowski & Minor, 1997)'
_computing_data_collection 'COLLECT (Hooft, 1998)'
_computing_data_reduction 'SCALEPACK (Otwinowski & Minor, 1997)'
_computing_molecular_graphics 'ORTEPII (Johnson, 1976)'
_computing_publication_material 'SHELXL97 (Sheldrick, 1997)'
_computing_structure_refinement 'SHELXL97 (Sheldrick, 1997)'
_computing_structure_solution 'SAPI91 (Fan, 1991)'
_diffrn_ambient_temperature 170(2)
_diffrn_measured_fraction_theta_full 0.969
_diffrn_measured_fraction_theta_max 0.969
_diffrn_measurement_device_type 'Nonius KappaCCD'
_diffrn_measurement_method '\w and \f'
_diffrn_radiation_monochromator graphite
_diffrn_radiation_source 'fine-focus sealed tube'
_diffrn_radiation_type MoK\a
_diffrn_radiation_wavelength 0.71073
_diffrn_reflns_av_R_equivalents 0.028
_diffrn_reflns_av_sigmaI/netI 0.048
_diffrn_reflns_limit_h_max 13
_diffrn_reflns_limit_h_min -13
_diffrn_reflns_limit_k_max 11
_diffrn_reflns_limit_k_min -11
_diffrn_reflns_limit_l_max 42
_diffrn_reflns_limit_l_min -42
_diffrn_reflns_number 12703
_diffrn_reflns_theta_full 27.40
_diffrn_reflns_theta_max 27.4
_diffrn_reflns_theta_min 1.2
_diffrn_standards_decay_% ' < 0.1 '
_diffrn_standards_interval_count 0
_diffrn_standards_interval_time 0
_diffrn_standards_number 0
_exptl_absorpt_coefficient_mu 0.876
_exptl_absorpt_correction_T_max 0.928
_exptl_absorpt_correction_T_min 0.879
_exptl_absorpt_correction_type multi-scan
_exptl_absorpt_process_details '(SORTAV; Blessing, 1997)'
_exptl_crystal_colour colourless
_exptl_crystal_density_diffrn 1.537
_exptl_crystal_density_meas ?
_exptl_crystal_density_method 'not measured'
_exptl_crystal_description block
_exptl_crystal_F_000 1480
_exptl_crystal_size_max 0.15
_exptl_crystal_size_mid 0.13
_exptl_crystal_size_min 0.09
_refine_diff_density_max 0.833
_refine_diff_density_min -0.668
_refine_ls_extinction_method none
_refine_ls_goodness_of_fit_ref 1.068
_refine_ls_hydrogen_treatment constr
_refine_ls_matrix_type full
_refine_ls_number_parameters 426
_refine_ls_number_reflns 6945
_refine_ls_number_restraints 6
_refine_ls_restrained_S_all 1.079
_refine_ls_R_factor_all 0.0640
_refine_ls_R_factor_gt 0.0497
_refine_ls_shift/su_max 0.001
_refine_ls_shift/su_mean 0.000
_refine_ls_structure_factor_coef Fsqd
_refine_ls_weighting_details 'calc w = 1/[\s^2^(Fo^2^)+(0.075P)^2^+5.5P] where P = (Fo^2^+2Fc^2^)/3'
_refine_ls_weighting_scheme calc
_refine_ls_wR_factor_gt 0.1398
_refine_ls_wR_factor_ref 0.1477
_reflns_number_gt 5776
_reflns_number_total 6945
_reflns_threshold_expression I>2\s(I)
_cod_data_source_file ww6028.cif
_cod_data_source_block I
_cod_depositor_comments
;
The following automatic conversions were performed:

'_exptl_absorpt_correction_type' value 'Multi-scan' changed to
'multi-scan' according to
/home/saulius/struct/CIF-dictionaries/cif_core.dic dictionary named
'cif_core.dic' version 2.4.1 from 2010-06-29.

Automatic conversion script
Id: cif_fix_values 1715 2011-07-08 13:25:40Z adriana 

The following automatic conversions were performed:

'_exptl_crystal_density_meas' value 'not measured' was changed to '?'
- the value is perceived as not measured.

Automatic conversion script
Id: cif_fix_values 3008 2015-01-20 13:52:24Z robertas 
;
_cod_original_sg_symbol_H-M 'P 21/c'
_cod_database_code 2201680
_cod_database_fobs_code 2201680

loop_
_symmetry_equiv_pos_as_xyz
'x, y, z'
'-x, y+1/2, -z+1/2'
'-x, -y, -z'
'x, -y-1/2, z-1/2'

loop_
_atom_site_label
_atom_site_fract_x
_atom_site_fract_y
_atom_site_fract_z
_atom_site_U_iso_or_equiv
_atom_site_adp_type
_atom_site_calc_flag
_atom_site_refinement_flags
_atom_site_occupancy
_atom_site_disorder_assembly
_atom_site_disorder_group
_atom_site_type_symbol
Sn1 0.67984(3) 0.33183(3) 0.071834(8) 0.03496(12) Uani d . 1 . . Sn
O1 0.5688(3) 0.3806(4) 0.11788(9) 0.0393(7) Uani d . 1 . . O
O2 0.4269(3) 0.4063(4) 0.06245(9) 0.0459(8) Uani d . 1 . . O
O3 0.1926(3) 0.5048(5) 0.06815(9) 0.0512(9) Uani d . 1 . . O
H3 0.2560 0.4847 0.0560 0.077 Uiso calc R 1 . . H
O4 0.8196(3) 0.3062(3) 0.12343(9) 0.0365(7) Uani d . 1 . . O
O5 0.9149(3) 0.2445(4) 0.07122(9) 0.0439(8) Uani d . 1 . . O
O6 1.1496(4) 0.1297(5) 0.08294(12) 0.0620(11) Uani d . 1 . . O
H6 1.0810 0.1611 0.0693 0.093 Uiso calc R 1 . . H
F1 0.2407(5) 0.7550(5) 0.24465(16) 0.0476(14) Uani d PD 0.50 A 1 F
F1' 0.4536(6) 0.3052(5) 0.24164(18) 0.0545(15) Uani d PD 0.50 A 2 F
F2 0.4238(3) 0.5263(5) 0.36243(9) 0.0779(12) Uani d . 1 A . F
F3 1.0329(5) 0.4270(5) 0.24355(15) 0.0456(13) Uani d PD 0.50 B 1 F
F3' 1.2614(6) -0.0120(6) 0.27009(19) 0.0616(17) Uani d PD 0.50 B 2 F
F4 1.1577(4) 0.2725(5) 0.37427(10) 0.0766(10) Uani d . 1 B . F
C1 0.6299(5) 0.1230(6) 0.04806(14) 0.0430(11) Uani d . 1 . . C
H1A 0.6749 0.0488 0.0664 0.052 Uiso calc R 1 . . H
H1B 0.5349 0.1082 0.0470 0.052 Uiso calc R 1 . . H
C2 0.6670(4) 0.1022(5) 0.00557(13) 0.0406(10) Uani d . 1 . . C
H2A 0.7618 0.1190 0.0067 0.049 Uiso calc R 1 . . H
H2B 0.6492 0.0005 -0.0029 0.049 Uiso calc R 1 . . H
C3 0.5949(5) 0.2017(5) -0.02604(14) 0.0459(12) Uani d . 1 . . C
H3A 0.6173 0.3034 -0.0186 0.055 Uiso calc R 1 . . H
H3B 0.5001 0.1895 -0.0260 0.055 Uiso calc R 1 . . H
C4 0.6265(7) 0.1734(7) -0.06853(16) 0.0599(15) Uani d . 1 . . C
H4A 0.5785 0.2422 -0.0875 0.090 Uiso calc R 1 . . H
H4B 0.6010 0.0742 -0.0767 0.090 Uiso calc R 1 . . H
H4C 0.7202 0.1855 -0.0688 0.090 Uiso calc R 1 . . H
C5 0.7022(4) 0.5391(5) 0.04660(14) 0.0428(11) Uani d D 1 . . C
H5A 0.6430 0.5453 0.0207 0.051 Uiso calc R 1 . . H
H5B 0.6731 0.6125 0.0650 0.051 Uiso calc R 1 . . H
C6 0.8383(4) 0.5799(5) 0.03869(15) 0.0469(12) Uani d D 1 . . C
H6A 0.9007 0.5683 0.0638 0.056 Uiso calc R 1 . . H
H6B 0.8657 0.5150 0.0178 0.056 Uiso calc R 1 . . H
C7 0.8390(5) 0.7360(7) 0.02438(18) 0.0610(15) Uani d D 1 . . C
H7A 0.7904 0.7422 -0.0033 0.073 Uiso calc R 1 . . H
H7B 0.7929 0.7968 0.0423 0.073 Uiso calc R 1 . . H
C8 0.9747(6) 0.7957(8) 0.0241(3) 0.088(2) Uani d D 1 . . C
H8A 0.9690 0.8925 0.0119 0.132 Uiso calc R 1 . . H
H8B 1.0235 0.7314 0.0083 0.132 Uiso calc R 1 . . H
H8C 1.0195 0.8021 0.0520 0.132 Uiso calc R 1 . . H
C9 0.4536(4) 0.4167(5) 0.10005(13) 0.0382(10) Uani d . 1 . . C
C10 0.3590(4) 0.4700(5) 0.12576(13) 0.0334(9) Uani d . 1 . . C
C11 0.2337(4) 0.5136(5) 0.10830(13) 0.0377(10) Uani d . 1 . . C
C12 0.1497(4) 0.5694(5) 0.13323(14) 0.0408(10) Uani d . 1 . . C
H12 0.0661 0.6031 0.1217 0.049 Uiso calc R 1 . . H
C13 0.1856(4) 0.5769(5) 0.17433(14) 0.0371(10) Uani d . 1 . . C
H13 0.1257 0.6138 0.1908 0.044 Uiso calc R 1 . . H
C14 0.3095(4) 0.5309(4) 0.19248(12) 0.0312(9) Uani d . 1 . . C
C15 0.3943(4) 0.4785(5) 0.16778(12) 0.0320(9) Uani d . 1 . . C
H15 0.4786 0.4474 0.1795 0.038 Uiso calc R 1 . . H
C16 0.3444(4) 0.5313(5) 0.23746(12) 0.0318(9) Uani d . 1 A . C
C17 0.3069(4) 0.6414(5) 0.26151(14) 0.0394(10) Uani d D 1 . . C
H17 0.2602 0.7207 0.2484 0.047 Uiso d P 0.50 . . H
C18 0.3325(5) 0.6440(6) 0.30303(15) 0.0494(13) Uani d . 1 A . C
H18 0.3049 0.7224 0.3182 0.059 Uiso calc R 1 . . H
C19 0.3990(4) 0.5295(7) 0.32144(14) 0.0487(13) Uani d . 1 . . C
C20 0.4421(4) 0.4160(6) 0.30000(15) 0.0470(12) Uani d . 1 A . C
H20 0.4894 0.3371 0.3132 0.056 Uiso calc R 1 . . H
C21 0.4132(4) 0.4225(4) 0.25889(14) 0.0375(10) Uani d D 1 . . C
H21 0.4434 0.3454 0.2438 0.045 Uiso d P 0.50 . . H
C22 0.9192(4) 0.2558(5) 0.10911(14) 0.0371(10) Uani d . 1 . . C
C23 1.0330(4) 0.2077(5) 0.13726(14) 0.0359(10) Uani d . 1 . . C
C24 1.1418(5) 0.1451(5) 0.12266(16) 0.0439(11) Uani d . 1 . . C
C25 1.2464(5) 0.0992(6) 0.15055(17) 0.0522(13) Uani d . 1 . . C
H25 1.3197 0.0559 0.1411 0.063 Uiso calc R 1 . . H
C26 1.2455(4) 0.1154(6) 0.19142(17) 0.0498(13) Uani d . 1 . . C
H26 1.3180 0.0823 0.2097 0.060 Uiso calc R 1 . . H
C27 1.1398(4) 0.1798(5) 0.20687(14) 0.0353(9) Uani d . 1 . . C
C28 1.0341(4) 0.2237(5) 0.17911(13) 0.0325(9) Uani d . 1 . . C
H28 0.9607 0.2656 0.1888 0.039 Uiso calc R 1 . . H
C29 1.1419(4) 0.2016(4) 0.25104(14) 0.0339(9) Uani d . 1 B . C
C30 1.0871(4) 0.3204(4) 0.26718(14) 0.0366(10) Uani d D 1 . . C
H30 1.0440 0.3893 0.2488 0.044 Uiso d P 0.50 . . H
C31 1.0900(5) 0.3469(6) 0.30785(16) 0.0482(12) Uani d . 1 B . C
H31 1.0505 0.4306 0.3174 0.058 Uiso calc R 1 . . H
C32 1.1525(5) 0.2468(7) 0.33397(15) 0.0532(14) Uani d . 1 . . C
C33 1.2088(5) 0.1258(7) 0.32107(17) 0.0568(15) Uani d . 1 B . C
H33 1.2517 0.0571 0.3396 0.068 Uiso calc R 1 . . H
C34 1.2005(5) 0.1078(5) 0.28005(16) 0.0456(12) Uani d D 1 . . C
H34 1.2388 0.0227 0.2708 0.055 Uiso d P 0.50 . . H

loop_
_atom_site_aniso_label
_atom_site_aniso_U_11
_atom_site_aniso_U_22
_atom_site_aniso_U_33
_atom_site_aniso_U_12
_atom_site_aniso_U_13
_atom_site_aniso_U_23
Sn1 0.03349(17) 0.0466(2) 0.02440(16) 0.01009(13) 0.00265(11) -0.00081(13)
O1 0.0328(15) 0.058(2) 0.0273(14) 0.0129(14) 0.0037(12) -0.0047(14)
O2 0.0435(17) 0.066(2) 0.0267(15) 0.0127(16) 0.0000(13) -0.0045(16)
O3 0.0389(17) 0.076(3) 0.0346(17) 0.0122(17) -0.0074(13) -0.0064(17)
O4 0.0306(14) 0.0469(19) 0.0303(15) 0.0099(13) -0.0010(11) 0.0005(13)
O5 0.0422(17) 0.056(2) 0.0335(16) 0.0121(15) 0.0067(13) 0.0047(16)
O6 0.050(2) 0.090(3) 0.046(2) 0.028(2) 0.0093(17) -0.002(2)
F1 0.063(3) 0.037(3) 0.044(3) 0.023(3) 0.007(3) -0.008(2)
F1' 0.062(4) 0.043(3) 0.057(4) 0.015(3) 0.003(3) 0.002(3)
F2 0.063(2) 0.140(4) 0.0291(15) -0.015(2) 0.0012(13) 0.0067(19)
F3 0.048(3) 0.041(3) 0.046(3) 0.014(2) 0.002(2) 0.003(3)
F3' 0.087(4) 0.032(3) 0.061(4) 0.030(3) -0.005(3) 0.005(3)
F4 0.087(3) 0.101(3) 0.0403(17) -0.013(2) 0.0031(16) 0.0029(19)
C1 0.049(3) 0.046(3) 0.033(2) 0.003(2) 0.0033(19) -0.009(2)
C2 0.044(2) 0.042(3) 0.034(2) 0.005(2) 0.0022(18) -0.010(2)
C3 0.066(3) 0.038(3) 0.033(2) 0.002(2) 0.005(2) 0.001(2)
C4 0.081(4) 0.061(4) 0.038(3) -0.011(3) 0.009(3) -0.012(3)
C5 0.056(3) 0.038(3) 0.032(2) 0.013(2) 0.0001(19) -0.002(2)
C6 0.046(3) 0.044(3) 0.047(3) 0.005(2) -0.008(2) 0.010(2)
C7 0.066(4) 0.060(4) 0.052(3) 0.002(3) -0.007(3) 0.011(3)
C8 0.081(5) 0.073(5) 0.111(6) -0.001(4) 0.020(4) 0.037(4)
C9 0.034(2) 0.047(3) 0.033(2) 0.0065(19) 0.0025(17) -0.001(2)
C10 0.0281(19) 0.039(2) 0.033(2) 0.0036(17) 0.0030(16) -0.0029(19)
C11 0.033(2) 0.044(3) 0.034(2) 0.0039(19) -0.0018(17) 0.001(2)
C12 0.0257(19) 0.051(3) 0.045(2) 0.0082(19) 0.0014(17) 0.001(2)
C13 0.030(2) 0.042(3) 0.039(2) 0.0042(18) 0.0062(17) 0.001(2)
C14 0.0308(19) 0.029(2) 0.033(2) -0.0003(16) 0.0029(16) 0.0023(17)
C15 0.0274(19) 0.036(2) 0.032(2) 0.0049(16) 0.0005(15) -0.0020(18)
C16 0.0263(18) 0.038(2) 0.032(2) -0.0029(16) 0.0050(15) -0.0019(18)
C17 0.038(2) 0.041(3) 0.040(2) -0.0009(19) 0.0083(19) -0.007(2)
C18 0.038(2) 0.072(4) 0.040(3) -0.006(2) 0.008(2) -0.018(3)
C19 0.036(2) 0.081(4) 0.029(2) -0.017(2) 0.0032(18) 0.002(2)
C20 0.030(2) 0.064(3) 0.045(3) -0.006(2) -0.0026(19) 0.018(3)
C21 0.029(2) 0.036(2) 0.047(3) 0.0010(18) 0.0030(18) 0.001(2)
C22 0.032(2) 0.041(3) 0.040(2) 0.0038(18) 0.0064(17) 0.003(2)
C23 0.029(2) 0.037(2) 0.041(2) 0.0046(17) 0.0032(17) 0.0025(19)
C24 0.041(2) 0.043(3) 0.048(3) 0.010(2) 0.006(2) 0.000(2)
C25 0.035(2) 0.062(3) 0.058(3) 0.021(2) 0.003(2) -0.007(3)
C26 0.035(2) 0.050(3) 0.060(3) 0.014(2) -0.011(2) -0.002(3)
C27 0.031(2) 0.029(2) 0.043(2) 0.0005(17) -0.0024(17) -0.0021(19)
C28 0.0265(18) 0.027(2) 0.042(2) -0.0005(16) 0.0009(16) 0.0001(19)
C29 0.0295(19) 0.026(2) 0.044(2) -0.0028(15) -0.0049(17) 0.0020(18)
C30 0.032(2) 0.030(2) 0.046(3) -0.0052(17) 0.0002(18) 0.005(2)
C31 0.044(3) 0.051(3) 0.051(3) -0.004(2) 0.009(2) -0.005(2)
C32 0.051(3) 0.067(4) 0.039(3) -0.018(3) -0.001(2) 0.005(3)
C33 0.053(3) 0.060(4) 0.052(3) -0.001(3) -0.012(2) 0.023(3)
C34 0.045(3) 0.032(2) 0.055(3) 0.002(2) -0.008(2) 0.007(2)

loop_
_atom_type_symbol
_atom_type_description
_atom_type_scat_dispersion_real
_atom_type_scat_dispersion_imag
_atom_type_scat_source
C C 0.0033 0.0016 'International Tables Vol C Tables 4.2.6.8 and 6.1.1.4'
H H 0.0000 0.0000 'International Tables Vol C Tables 4.2.6.8 and 6.1.1.4'
O O 0.0106 0.0060 'International Tables Vol C Tables 4.2.6.8 and 6.1.1.4'
F F 0.0171 0.0103 'International Tables Vol C Tables 4.2.6.8 and 6.1.1.4'
Sn Sn -0.6537 1.4246 'International Tables Vol C Tables 4.2.6.8 and 6.1.1.4'

loop_
_geom_angle_atom_site_label_1
_geom_angle_atom_site_label_2
_geom_angle_atom_site_label_3
_geom_angle
_geom_angle_publ_flag
O1 Sn1 O4 79.05(11) y
O1 Sn1 C5 101.55(15) y
O4 Sn1 C5 109.03(15) y
O1 Sn1 C1 109.83(17) y
O4 Sn1 C1 107.93(16) y
C5 Sn1 C1 135.04(18) y
O1 Sn1 O5 133.88(10) y
O4 Sn1 O5 54.97(11) y
C5 Sn1 O5 97.07(14) y
C1 Sn1 O5 83.90(16) y
O1 Sn1 O2 53.28(10) y
O4 Sn1 O2 132.33(10) y
C5 Sn1 O2 83.23(14) y
C1 Sn1 O2 90.36(16) y
O5 Sn1 O2 172.17(10) y
C9 O1 Sn1 106.5(3) y
C9 O2 Sn1 80.1(2) y
C11 O3 H3 109.5 n
C22 O4 Sn1 103.5(3) y
C22 O5 Sn1 82.3(2) y
C24 O6 H6 109.5 n
C2 C1 Sn1 112.3(3) n
C2 C1 H1A 109.1 n
Sn1 C1 H1A 109.1 n
C2 C1 H1B 109.1 n
Sn1 C1 H1B 109.1 n
H1A C1 H1B 107.9 n
C3 C2 C1 113.9(4) n
C3 C2 H2A 108.8 n
C1 C2 H2A 108.8 n
C3 C2 H2B 108.8 n
C1 C2 H2B 108.8 n
H2A C2 H2B 107.7 n
C2 C3 C4 113.3(4) n
C2 C3 H3A 108.9 n
C4 C3 H3A 108.9 n
C2 C3 H3B 108.9 n
C4 C3 H3B 108.9 n
H3A C3 H3B 107.7 n
C3 C4 H4A 109.5 n
C3 C4 H4B 109.5 n
H4A C4 H4B 109.5 n
C3 C4 H4C 109.5 n
H4A C4 H4C 109.5 n
H4B C4 H4C 109.5 n
C6 C5 Sn1 116.7(3) n
C6 C5 H5A 108.1 n
Sn1 C5 H5A 108.1 n
C6 C5 H5B 108.1 n
Sn1 C5 H5B 108.1 n
H5A C5 H5B 107.3 n
C7 C6 C5 109.6(4) n
C7 C6 H6A 109.8 n
C5 C6 H6A 109.8 n
C7 C6 H6B 109.8 n
C5 C6 H6B 109.8 n
H6A C6 H6B 108.2 n
C8 C7 C6 113.2(5) n
C8 C7 H7A 108.9 n
C6 C7 H7A 108.9 n
C8 C7 H7B 108.9 n
C6 C7 H7B 108.9 n
H7A C7 H7B 107.8 n
C7 C8 H8A 109.5 n
C7 C8 H8B 109.5 n
H8A C8 H8B 109.5 n
C7 C8 H8C 109.5 n
H8A C8 H8C 109.5 n
H8B C8 H8C 109.5 n
O2 C9 O1 119.9(4) n
O2 C9 C10 122.6(4) n
O1 C9 C10 117.5(4) n
C15 C10 C11 119.6(4) n
C15 C10 C9 120.0(4) n
C11 C10 C9 120.4(4) n
O3 C11 C12 118.8(4) n
O3 C11 C10 122.5(4) n
C12 C11 C10 118.7(4) n
C13 C12 C11 120.9(4) n
C13 C12 H12 119.5 n
C11 C12 H12 119.5 n
C12 C13 C14 121.2(4) n
C12 C13 H13 119.4 n
C14 C13 H13 119.4 n
C15 C14 C13 118.1(4) n
C15 C14 C16 121.2(4) n
C13 C14 C16 120.6(4) n
C14 C15 C10 121.4(4) n
C14 C15 H15 119.3 n
C10 C15 H15 119.3 n
C21 C16 C17 113.7(4) n
C21 C16 C14 123.8(4) n
C17 C16 C14 122.4(4) n
F1 C17 C18 115.2(5) n
F1 C17 C16 120.2(4) n
C18 C17 C16 124.6(4) n
C18 C17 H17 117.7 n
C16 C17 H17 117.8 n
C19 C18 C17 117.1(5) n
C19 C18 H18 121.5 n
C17 C18 H18 121.5 n
F2 C19 C18 119.0(5) n
F2 C19 C20 118.6(5) n
C18 C19 C20 122.5(4) n
C21 C20 C19 116.6(5) n
C21 C20 H20 121.7 n
C19 C20 H20 121.7 n
F1' C21 C20 111.3(5) n
F1' C21 C16 123.1(5) n
C20 C21 C16 125.5(4) n
C20 C21 H21 117.2 n
C16 C21 H21 117.3 n
O5 C22 O4 119.0(4) n
O5 C22 C23 121.8(4) n
O4 C22 C23 119.1(4) n
C28 C23 C24 119.4(4) n
C28 C23 C22 119.9(4) n
C24 C23 C22 120.7(4) n
O6 C24 C25 118.5(4) n
O6 C24 C23 122.9(4) n
C25 C24 C23 118.6(5) n
C26 C25 C24 121.1(4) n
C26 C25 H25 119.4 n
C24 C25 H25 119.4 n
C25 C26 C27 121.6(4) n
C25 C26 H26 119.2 n
C27 C26 H26 119.2 n
C28 C27 C26 117.4(4) n
C28 C27 C29 121.4(4) n
C26 C27 C29 121.2(4) n
C27 C28 C23 121.8(4) n
C27 C28 H28 119.1 n
C23 C28 H28 119.1 n
C34 C29 C30 113.0(4) n
C34 C29 C27 123.9(4) n
C30 C29 C27 123.1(4) n
F3 C30 C31 113.7(5) n
F3 C30 C29 121.2(5) n
C31 C30 C29 125.0(4) n
C31 C30 H30 117.4 n
C29 C30 H30 117.5 n
C32 C31 C30 116.8(5) n
C32 C31 H31 121.6 n
C30 C31 H31 121.6 n
C33 C32 F4 119.8(5) n
C33 C32 C31 122.7(5) n
F4 C32 C31 117.5(6) n
C32 C33 C34 116.5(5) n
C32 C33 H33 121.7 n
C34 C33 H33 121.7 n
F3' C34 C33 112.5(5) n
F3' C34 C29 121.5(5) n
C33 C34 C29 126.0(5) n
C33 C34 H34 116.9 n
C29 C34 H34 117.1 n

loop_
_geom_bond_atom_site_label_1
_geom_bond_atom_site_label_2
_geom_bond_site_symmetry_2
_geom_bond_distance
_geom_bond_publ_flag
Sn1 O1 . 2.095(3) y
Sn1 O4 . 2.101(3) y
Sn1 C5 . 2.116(5) y
Sn1 C1 . 2.120(5) y
Sn1 O5 . 2.570(3) y
Sn1 O2 . 2.686(3) y
O1 C9 . 1.300(5) y
O2 C9 . 1.250(5) y
O3 C11 . 1.350(5) y
O3 H3 . 0.8400 n
O4 C22 . 1.285(5) y
O5 C22 . 1.263(5) y
O6 C24 . 1.346(6) y
O6 H6 . 0.8400 n
F1 C17 . 1.334(4) n
F1' C21 . 1.321(4) n
F2 C19 . 1.356(5) n
F3 C30 . 1.334(4) n
F3' C34 . 1.338(4) n
F4 C32 . 1.359(6) n
C1 C2 . 1.532(6) n
C1 H1A . 0.9900 n
C1 H1B . 0.9900 n
C2 C3 . 1.514(7) n
C2 H2A . 0.9900 n
C2 H2B . 0.9900 n
C3 C4 . 1.521(7) n
C3 H3A . 0.9900 n
C3 H3B . 0.9900 n
C4 H4A . 0.9800 n
C4 H4B . 0.9800 n
C4 H4C . 0.9800 n
C5 C6 . 1.518(5) n
C5 H5A . 0.9900 n
C5 H5B . 0.9900 n
C6 C7 . 1.518(8) n
C6 H6A . 0.9900 n
C6 H6B . 0.9900 n
C7 C8 . 1.513(5) n
C7 H7A . 0.9900 n
C7 H7B . 0.9900 n
C8 H8A . 0.9800 n
C8 H8B . 0.9800 n
C8 H8C . 0.9800 n
C9 C10 . 1.475(6) n
C10 C15 . 1.400(6) n
C10 C11 . 1.406(5) n
C11 C12 . 1.385(6) n
C12 C13 . 1.371(6) n
C12 H12 . 0.9500 n
C13 C14 . 1.406(6) n
C13 H13 . 0.9500 n
C14 C15 . 1.375(6) n
C14 C16 . 1.493(6) n
C15 H15 . 0.9500 n
C16 C21 . 1.373(6) n
C16 C17 . 1.384(6) n
C17 C18 . 1.373(7) n
C17 H17 . 0.9498 n
C18 C19 . 1.361(8) n
C18 H18 . 0.9500 n
C19 C20 . 1.378(8) n
C20 C21 . 1.363(6) n
C20 H20 . 0.9500 n
C21 H21 . 0.9491 n
C22 C23 . 1.469(6) n
C23 C28 . 1.403(6) n
C23 C24 . 1.414(6) n
C24 C25 . 1.392(7) n
C25 C26 . 1.373(7) n
C25 H25 . 0.9500 n
C26 C27 . 1.407(7) n
C26 H26 . 0.9500 n
C27 C28 . 1.392(6) n
C27 C29 . 1.484(6) n
C28 H28 . 0.9500 n
C29 C34 . 1.375(6) n
C29 C30 . 1.379(6) n
C30 C31 . 1.375(7) n
C30 H30 . 0.9496 n
C31 C32 . 1.368(8) n
C31 H31 . 0.9500 n
C32 C33 . 1.358(9) n
C33 C34 . 1.369(8) n
C33 H33 . 0.9500 n
C34 H34 . 0.9505 n

loop_
_geom_hbond_atom_site_label_D
_geom_hbond_atom_site_label_H
_geom_hbond_atom_site_label_A
_geom_hbond_distance_DH
_geom_hbond_distance_HA
_geom_hbond_distance_DA
_geom_hbond_angle_DHA
O3 H3 O2 0.84 1.90 2.626(4) 144
O6 H6 O5 0.84 1.89 2.631(5) 146

loop_
_geom_torsion_atom_site_label_1
_geom_torsion_atom_site_label_2
_geom_torsion_atom_site_label_3
_geom_torsion_atom_site_label_4
_geom_torsion
_geom_torsion_publ_flag
O4 Sn1 O1 C9 177.2(3) n
C5 Sn1 O1 C9 69.7(3) n
C1 Sn1 O1 C9 -77.6(3) n
O5 Sn1 O1 C9 -178.5(3) n
O2 Sn1 O1 C9 -2.7(3) n
O1 Sn1 O2 C9 2.7(3) n
O4 Sn1 O2 C9 2.5(4) n
C5 Sn1 O2 C9 -107.2(3) n
C1 Sn1 O2 C9 117.4(3) n
O1 Sn1 O4 C22 173.7(3) n
C5 Sn1 O4 C22 -87.8(3) n
C1 Sn1 O4 C22 66.2(3) n
O5 Sn1 O4 C22 -2.5(3) n
O2 Sn1 O4 C22 173.9(3) n
O1 Sn1 O5 C22 -2.7(4) n
O4 Sn1 O5 C22 2.5(3) n
C5 Sn1 O5 C22 110.8(3) n
C1 Sn1 O5 C22 -114.4(3) n
O1 Sn1 C1 C2 159.0(3) n
O4 Sn1 C1 C2 -116.5(3) n
C5 Sn1 C1 C2 27.5(5) n
O5 Sn1 C1 C2 -66.4(3) n
O2 Sn1 C1 C2 108.3(3) n
Sn1 C1 C2 C3 -63.8(5) n
C1 C2 C3 C4 -176.4(4) n
O1 Sn1 C5 C6 133.7(3) n
O4 Sn1 C5 C6 51.4(4) n
C1 Sn1 C5 C6 -92.3(4) n
O5 Sn1 C5 C6 -3.9(4) n
O2 Sn1 C5 C6 -176.0(4) n
Sn1 C5 C6 C7 -174.8(3) n
C5 C6 C7 C8 168.0(6) n
Sn1 O2 C9 O1 -4.0(4) n
Sn1 O2 C9 C10 175.6(5) n
Sn1 O1 C9 O2 5.3(6) n
Sn1 O1 C9 C10 -174.3(3) n
O2 C9 C10 C15 179.6(5) n
O1 C9 C10 C15 -0.8(7) n
O2 C9 C10 C11 -0.9(7) n
O1 C9 C10 C11 178.7(4) n
C15 C10 C11 O3 -178.3(4) n
C9 C10 C11 O3 2.2(7) n
C15 C10 C11 C12 2.5(7) n
C9 C10 C11 C12 -177.0(4) n
O3 C11 C12 C13 178.2(5) n
C10 C11 C12 C13 -2.6(7) n
C11 C12 C13 C14 1.3(7) n
C12 C13 C14 C15 0.2(7) n
C12 C13 C14 C16 -176.3(4) n
C13 C14 C15 C10 -0.3(6) n
C16 C14 C15 C10 176.2(4) n
C11 C10 C15 C14 -1.0(7) n
C9 C10 C15 C14 178.4(4) n
C15 C14 C16 C21 -37.7(6) n
C13 C14 C16 C21 138.8(4) n
C15 C14 C16 C17 143.9(4) n
C13 C14 C16 C17 -39.6(6) n
C21 C16 C17 F1 179.2(5) n
C14 C16 C17 F1 -2.3(7) n
C21 C16 C17 C18 -1.1(7) n
C14 C16 C17 C18 177.5(4) n
F1 C17 C18 C19 179.6(5) n
C16 C17 C18 C19 -0.2(7) n
C17 C18 C19 F2 -178.6(4) n
C17 C18 C19 C20 1.2(7) n
F2 C19 C20 C21 179.0(4) n
C18 C19 C20 C21 -0.8(7) n
C19 C20 C21 F1' -177.0(5) n
C19 C20 C21 C16 -0.7(7) n
C17 C16 C21 F1' 177.4(5) n
C14 C16 C21 F1' -1.1(7) n
C17 C16 C21 C20 1.6(6) n
C14 C16 C21 C20 -177.0(4) n
Sn1 O5 C22 O4 -3.8(4) n
Sn1 O5 C22 C23 173.8(4) n
Sn1 O4 C22 O5 4.8(5) n
Sn1 O4 C22 C23 -172.9(4) n
O5 C22 C23 C28 179.4(4) n
O4 C22 C23 C28 -3.0(7) n
O5 C22 C23 C24 -0.7(7) n
O4 C22 C23 C24 176.9(4) n
C28 C23 C24 O6 -178.2(5) n
C22 C23 C24 O6 1.9(8) n
C28 C23 C24 C25 0.9(7) n
C22 C23 C24 C25 -179.0(5) n
O6 C24 C25 C26 178.4(5) n
C23 C24 C25 C26 -0.8(8) n
C24 C25 C26 C27 -0.5(9) n
C25 C26 C27 C28 1.5(8) n
C25 C26 C27 C29 -177.7(5) n
C26 C27 C28 C23 -1.3(7) n
C29 C27 C28 C23 177.9(4) n
C24 C23 C28 C27 0.1(7) n
C22 C23 C28 C27 -179.9(4) n
C28 C27 C29 C34 146.3(5) n
C26 C27 C29 C34 -34.4(7) n
C28 C27 C29 C30 -35.0(6) n
C26 C27 C29 C30 144.3(5) n
C34 C29 C30 F3 175.9(5) n
C27 C29 C30 F3 -2.9(7) n
C34 C29 C30 C31 0.7(6) n
C27 C29 C30 C31 -178.1(4) n
F3 C30 C31 C32 -175.5(5) n
C29 C30 C31 C32 0.0(7) n
C30 C31 C32 C33 -0.5(8) n
C30 C31 C32 F4 179.1(4) n
F4 C32 C33 C34 -179.5(5) n
C31 C32 C33 C34 0.1(8) n
C32 C33 C34 F3' 178.4(6) n
C32 C33 C34 C29 0.8(8) n
C30 C29 C34 F3' -178.6(5) n
C27 C29 C34 F3' 0.2(8) n
C30 C29 C34 C33 -1.1(7) n
C27 C29 C34 C33 177.6(5) n
